data_4081161
loop_
_publ_author_name
'Green, Katy'
'Gauthier, Nicolas'
'Sahnoune, Hiba'
'Argouarch, Gilles'
'Toupet, Loic'
'Costuas, Karine'
'Bondon, Arnaud'
'Fabre, Bruno'
'Halet, Jean-Fran\,cois'
'Paul, Fr\'ed\'eric'

_publ_section_title
;
 Synthesis and Characterization of Redox-Active Mononuclear
 Fe(\k2-dppe)(\h5-C5Me5)-Terminated \p-Conjugated Wires
;
_journal_issue 15
_journal_name_full Organometallics
_journal_page_first 4366
_journal_paper_doi 10.1021/om400515g
_journal_volume 32
_journal_year 2013
_chemical_formula_sum 'C61 H56 Fe P2'
_chemical_formula_weight 906.85
_chemical_name_systematic
;
 ?
;
_space_group_IT_number 2
_symmetry_cell_setting triclinic
_symmetry_space_group_name_Hall '-P 1'
_symmetry_space_group_name_H-M 'P -1'
_atom_sites_solution_hydrogens geom
_atom_sites_solution_primary direct
_atom_sites_solution_secondary difmap
_audit_creation_method SHELXL-97
_cell_angle_alpha 78.003(6)
_cell_angle_beta 74.941(6)
_cell_angle_gamma 60.070(8)
_cell_formula_units_Z 2
_cell_length_a 11.9186(9)
_cell_length_b 12.1600(10)
_cell_length_c 19.9110(10)
_cell_measurement_temperature 120(2)
_cell_volume 2404.4(4)
_computing_cell_refinement 'CrysAlis RED, Oxford Diffraction Ltd.,Version 1.171.26'
_computing_data_collection 'CrysAlis CCD, Oxford Diffraction Ltd.,Version 1.171.26'
_computing_data_reduction 'CrysAlis RED, Oxford Diffraction Ltd.,Version 1.171.26'
_computing_molecular_graphics 'PLATON_(Spek, 1998)'
_computing_publication_material 'SHELXL-97 (Sheldrick, 1997)'
_computing_structure_refinement 'SHELXL-97 (Sheldrick, 1997)'
_computing_structure_solution 'SIR-97_(Altomare & al., 1998)'
_diffrn_ambient_temperature 120(2)
_diffrn_detector_area_resol_mean 19.64
_diffrn_measured_fraction_theta_full 0.930
_diffrn_measured_fraction_theta_max 0.930
_diffrn_measurement_device_type 'CCD Saphire 3 Xcalibur'
_diffrn_measurement_method 'omega scan'
_diffrn_radiation_monochromator graphite
_diffrn_radiation_source 'fine-focus sealed tube'
_diffrn_radiation_type MoK\a
_diffrn_radiation_wavelength 0.71073
_diffrn_reflns_av_R_equivalents 0.0438
_diffrn_reflns_av_sigmaI/netI 0.1142
_diffrn_reflns_limit_h_max 15
_diffrn_reflns_limit_h_min -12
_diffrn_reflns_limit_k_max 15
_diffrn_reflns_limit_k_min -11
_diffrn_reflns_limit_l_max 25
_diffrn_reflns_limit_l_min -22
_diffrn_reflns_number 16696
_diffrn_reflns_theta_full 27.00
_diffrn_reflns_theta_max 27.00
_diffrn_reflns_theta_min 2.54
_exptl_absorpt_coefficient_mu 0.420
_exptl_absorpt_correction_type none
_exptl_crystal_colour red
_exptl_crystal_density_diffrn 1.253
_exptl_crystal_density_method 'not measured'
_exptl_crystal_description plate
_exptl_crystal_F_000 956
_exptl_crystal_size_max 0.32
_exptl_crystal_size_mid 0.22
_exptl_crystal_size_min 0.08
_refine_diff_density_max 0.518
_refine_diff_density_min -0.492
_refine_diff_density_rms 0.072
_refine_ls_extinction_method none
_refine_ls_goodness_of_fit_ref 0.880
_refine_ls_hydrogen_treatment constr
_refine_ls_matrix_type full
_refine_ls_number_parameters 577
_refine_ls_number_reflns 9781
_refine_ls_number_restraints 0
_refine_ls_restrained_S_all 0.880
_refine_ls_R_factor_all 0.0945
_refine_ls_R_factor_gt 0.0484
_refine_ls_shift/su_max 0.000
_refine_ls_shift/su_mean 0.000
_refine_ls_structure_factor_coef Fsqd
_refine_ls_weighting_details 'calc w=1/[\s^2^(Fo^2^)+(0.0638P)^2^+0.0000P] where P=(Fo^2^+2Fc^2^)/3'
_refine_ls_weighting_scheme calc
_refine_ls_wR_factor_gt 0.1109
_refine_ls_wR_factor_ref 0.1204
_reflns_number_gt 5726
_reflns_number_total 9781
_reflns_threshold_expression >2sigma(I)
_cod_data_source_file om400515g_si_002.cif
_cod_data_source_block 1c
_cod_depositor_comments
;
The following automatic conversions were performed:

'_symmetry_cell_setting' value 'Triclinic' changed to 'triclinic'
according to /home/saulius/struct/CIF-dictionaries/cif_core.dic
dictionary named 'cif_core.dic' version 2.4.2 from 2011-04-26.

Automatic conversion script
Id: cif_fix_values 1891 2012-01-12 08:04:46Z andrius 
;
_cod_original_cell_volume 2404.4(3)
_cod_original_sg_symbol_H-M P-1
_cod_database_code 4081161

loop_
_symmetry_equiv_pos_as_xyz
'x, y, z'
'-x, -y, -z'

loop_
_atom_site_label
_atom_site_type_symbol
_atom_site_fract_x
_atom_site_fract_y
_atom_site_fract_z
_atom_site_U_iso_or_equiv
_atom_site_adp_type
_atom_site_occupancy
_atom_site_symmetry_multiplicity
_atom_site_calc_flag
_atom_site_refinement_flags
Fe1 Fe 0.12270(4) 0.24168(4) 0.19089(2) 0.01794(12) Uani 1 1 d .
P1 P 0.17319(7) 0.39336(7) 0.14024(4) 0.01807(18) Uani 1 1 d .
P2 P -0.07658(7) 0.37523(7) 0.17388(4) 0.01934(18) Uani 1 1 d .
C1 C 0.2582(3) 0.0475(3) 0.21282(16) 0.0202(7) Uani 1 1 d .
C2 C 0.1256(3) 0.0709(3) 0.24106(16) 0.0215(7) Uani 1 1 d .
C3 C 0.0714(3) 0.1601(3) 0.29197(16) 0.0222(7) Uani 1 1 d .
C4 C 0.1684(3) 0.1954(3) 0.29331(16) 0.0215(7) Uani 1 1 d .
C5 C 0.2828(3) 0.1255(3) 0.24473(16) 0.0214(7) Uani 1 1 d .
C6 C 0.3542(3) -0.0505(3) 0.16269(17) 0.0286(8) Uani 1 1 d .
H6A H 0.3093 -0.0891 0.1491 0.043 Uiso 1 1 calc R
H6B H 0.4271 -0.1167 0.1853 0.043 Uiso 1 1 calc R
H6C H 0.3886 -0.0094 0.1211 0.043 Uiso 1 1 calc R
C7 C 0.0633(3) 0.0022(3) 0.22213(18) 0.0298(8) Uani 1 1 d .
H7A H 0.1244 -0.0529 0.1852 0.045 Uiso 1 1 calc R
H7B H -0.0184 0.0648 0.2055 0.045 Uiso 1 1 calc R
H7C H 0.0437 -0.0497 0.2634 0.045 Uiso 1 1 calc R
C8 C -0.0549(3) 0.1929(3) 0.34439(17) 0.0302(8) Uani 1 1 d .
H8A H -0.1049 0.1583 0.3320 0.045 Uiso 1 1 calc R
H8B H -0.1076 0.2857 0.3441 0.045 Uiso 1 1 calc R
H8C H -0.0345 0.1559 0.3911 0.045 Uiso 1 1 calc R
C9 C 0.1615(3) 0.2732(3) 0.34591(17) 0.0319(8) Uani 1 1 d .
H9A H 0.2411 0.2834 0.3347 0.048 Uiso 1 1 calc R
H9B H 0.1551 0.2294 0.3929 0.048 Uiso 1 1 calc R
H9C H 0.0839 0.3573 0.3442 0.048 Uiso 1 1 calc R
C10 C 0.4156(3) 0.1186(3) 0.23831(18) 0.0299(8) Uani 1 1 d .
H10A H 0.4058 0.1824 0.2655 0.045 Uiso 1 1 calc R
H10B H 0.4499 0.1354 0.1891 0.045 Uiso 1 1 calc R
H10C H 0.4770 0.0334 0.2562 0.045 Uiso 1 1 calc R
C11 C 0.0316(3) 0.5267(3) 0.10264(16) 0.0206(7) Uani 1 1 d .
H11A H -0.0157 0.5969 0.1334 0.025 Uiso 1 1 calc R
H11B H 0.0643 0.5597 0.0563 0.025 Uiso 1 1 calc R
C12 C -0.0632(3) 0.4813(3) 0.09514(16) 0.0211(7) Uani 1 1 d .
H12A H -0.0289 0.4349 0.0529 0.025 Uiso 1 1 calc R
H12B H -0.1507 0.5550 0.0908 0.025 Uiso 1 1 calc R
C13 C 0.2111(3) 0.4797(3) 0.19020(16) 0.0200(7) Uani 1 1 d .
C14 C 0.1112(3) 0.5712(3) 0.23334(17) 0.0275(8) Uani 1 1 d .
H14 H 0.0220 0.5948 0.2341 0.033 Uiso 1 1 calc R
C15 C 0.1400(3) 0.6286(3) 0.27539(19) 0.0371(9) Uani 1 1 d .
H15 H 0.0706 0.6906 0.3047 0.045 Uiso 1 1 calc R
C16 C 0.2686(3) 0.5959(3) 0.2745(2) 0.0376(9) Uani 1 1 d .
H16 H 0.2883 0.6350 0.3032 0.045 Uiso 1 1 calc R
C17 C 0.3687(3) 0.5063(3) 0.23195(19) 0.0332(8) Uani 1 1 d .
H17 H 0.4576 0.4835 0.2314 0.040 Uiso 1 1 calc R
C18 C 0.3407(3) 0.4485(3) 0.18952(17) 0.0263(7) Uani 1 1 d .
H18 H 0.4106 0.3873 0.1600 0.032 Uiso 1 1 calc R
C19 C 0.3135(3) 0.3555(3) 0.06606(16) 0.0209(7) Uani 1 1 d .
C20 C 0.4039(3) 0.2294(3) 0.05477(16) 0.0225(7) Uani 1 1 d .
H20 H 0.3916 0.1627 0.0844 0.027 Uiso 1 1 calc R
C21 C 0.5122(3) 0.1997(3) 0.00071(17) 0.0290(8) Uani 1 1 d .
H21 H 0.5746 0.1131 -0.0054 0.035 Uiso 1 1 calc R
C22 C 0.5296(3) 0.2952(3) -0.04420(18) 0.0309(8) Uani 1 1 d .
H22 H 0.6023 0.2745 -0.0820 0.037 Uiso 1 1 calc R
C23 C 0.4402(3) 0.4217(3) -0.03391(18) 0.0312(8) Uani 1 1 d .
H23 H 0.4516 0.4880 -0.0646 0.037 Uiso 1 1 calc R
C24 C 0.3342(3) 0.4512(3) 0.02139(17) 0.0270(8) Uani 1 1 d .
H24 H 0.2747 0.5379 0.0290 0.032 Uiso 1 1 calc R
C25 C -0.1754(3) 0.3103(3) 0.15681(17) 0.0219(7) Uani 1 1 d .
C26 C -0.1651(3) 0.2839(3) 0.08970(18) 0.0266(7) Uani 1 1 d .
H26 H -0.1092 0.3036 0.0514 0.032 Uiso 1 1 calc R
C27 C -0.2363(3) 0.2291(3) 0.07883(18) 0.0293(8) Uani 1 1 d .
H27 H -0.2308 0.2138 0.0329 0.035 Uiso 1 1 calc R
C28 C -0.3150(3) 0.1967(3) 0.1341(2) 0.0326(8) Uani 1 1 d .
H28 H -0.3622 0.1581 0.1262 0.039 Uiso 1 1 calc R
C29 C -0.3254(3) 0.2202(3) 0.20126(19) 0.0301(8) Uani 1 1 d .
H29 H -0.3789 0.1972 0.2395 0.036 Uiso 1 1 calc R
C30 C -0.2565(3) 0.2778(3) 0.21199(18) 0.0262(7) Uani 1 1 d .
H30 H -0.2649 0.2954 0.2579 0.031 Uiso 1 1 calc R
C31 C -0.1997(3) 0.4920(3) 0.23609(16) 0.0220(7) Uani 1 1 d .
C32 C -0.3310(3) 0.5653(3) 0.22921(17) 0.0270(7) Uani 1 1 d .
H32 H -0.3596 0.5555 0.1916 0.032 Uiso 1 1 calc R
C33 C -0.4199(3) 0.6519(3) 0.27622(19) 0.0345(8) Uani 1 1 d .
H33 H -0.5098 0.6995 0.2715 0.041 Uiso 1 1 calc R
C34 C -0.3799(3) 0.6707(3) 0.33089(19) 0.0374(9) Uani 1 1 d .
H34 H -0.4417 0.7313 0.3629 0.045 Uiso 1 1 calc R
C35 C -0.2493(4) 0.6001(3) 0.33785(19) 0.0361(9) Uani 1 1 d .
H35 H -0.2204 0.6127 0.3745 0.043 Uiso 1 1 calc R
C36 C -0.1605(3) 0.5109(3) 0.29122(17) 0.0274(7) Uani 1 1 d .
H36 H -0.0711 0.4617 0.2968 0.033 Uiso 1 1 calc R
C37 C 0.1446(3) 0.2019(3) 0.09983(16) 0.0198(7) Uani 1 1 d .
C38 C 0.1591(3) 0.1750(3) 0.04108(17) 0.0225(7) Uani 1 1 d .
C39 C 0.1715(3) 0.1549(3) -0.02964(16) 0.0220(7) Uani 1 1 d .
C40 C 0.0870(3) 0.1203(3) -0.04838(17) 0.0256(7) Uani 1 1 d .
H40 H 0.0246 0.1044 -0.0130 0.031 Uiso 1 1 calc R
C41 C 0.0938(3) 0.1094(3) -0.11676(17) 0.0276(8) Uani 1 1 d .
H41 H 0.0351 0.0873 -0.1278 0.033 Uiso 1 1 calc R
C42 C 0.1850(3) 0.1300(3) -0.17018(16) 0.0232(7) Uani 1 1 d .
C43 C 0.2706(3) 0.1629(3) -0.15234(17) 0.0253(7) Uani 1 1 d .
H43 H 0.3339 0.1772 -0.1879 0.030 Uiso 1 1 calc R
C44 C 0.2636(3) 0.1747(3) -0.08399(17) 0.0248(7) Uani 1 1 d .
H44 H 0.3226 0.1968 -0.0732 0.030 Uiso 1 1 calc R
C45 C 0.1959(3) 0.1137(3) -0.24151(18) 0.0277(7) Uani 1 1 d .
C46 C 0.2056(3) 0.0955(3) -0.30033(18) 0.0306(8) Uani 1 1 d .
C47 C 0.2203(4) 0.0641(3) -0.36940(17) 0.0326(8) Uani 1 1 d .
C48 C 0.1115(4) 0.0901(3) -0.39563(18) 0.0369(9) Uani 1 1 d .
H48 H 0.0256 0.1334 -0.3690 0.044 Uiso 1 1 calc R
C49 C 0.1269(4) 0.0537(3) -0.46000(19) 0.0371(9) Uani 1 1 d .
H49 H 0.0511 0.0744 -0.4776 0.045 Uiso 1 1 calc R
C50 C 0.2500(4) -0.0119(3) -0.49925(17) 0.0334(8) Uani 1 1 d .
C51 C 0.3593(4) -0.0351(5) -0.4738(2) 0.0565(12) Uani 1 1 d .
H51 H 0.4450 -0.0768 -0.5009 0.068 Uiso 1 1 calc R
C52 C 0.3435(4) 0.0021(4) -0.4093(2) 0.0534(12) Uani 1 1 d .
H52 H 0.4189 -0.0154 -0.3924 0.064 Uiso 1 1 calc R
C53 C 0.2653(4) -0.0553(3) -0.56495(19) 0.0392(9) Uani 1 1 d .
C54 C 0.2738(4) -0.0890(4) -0.6183(2) 0.0495(11) Uani 1 1 d .
H54 H 0.2807 -0.1162 -0.6613 0.059 Uiso 1 1 calc R
C55 C 0.5579(5) 0.3656(5) 0.4019(3) 0.0768(15) Uani 1 1 d .
H55A H 0.6009 0.4171 0.4004 0.115 Uiso 1 1 calc R
H55B H 0.5686 0.3465 0.3544 0.115 Uiso 1 1 calc R
H55C H 0.5982 0.2858 0.4313 0.115 Uiso 1 1 calc R
C56 C 0.4150(5) 0.4376(5) 0.4314(2) 0.0571(12) Uani 1 1 d .
C57 C 0.3308(5) 0.3854(5) 0.4403(2) 0.0673(14) Uani 1 1 d .
H57 H 0.3654 0.3014 0.4281 0.081 Uiso 1 1 calc R
C58 C 0.1984(6) 0.4531(6) 0.4665(3) 0.0806(16) Uani 1 1 d .
H58 H 0.1426 0.4156 0.4726 0.097 Uiso 1 1 calc R
C59 C 0.1461(5) 0.5773(6) 0.4840(3) 0.0740(15) Uani 1 1 d .
H59 H 0.0544 0.6253 0.5011 0.089 Uiso 1 1 calc R
C60 C 0.2283(5) 0.6291(5) 0.4762(2) 0.0705(14) Uani 1 1 d .
H60 H 0.1942 0.7129 0.4886 0.085 Uiso 1 1 calc R
C61 C 0.3635(5) 0.5578(4) 0.4497(2) 0.0602(12) Uani 1 1 d .
H61 H 0.4199 0.5943 0.4444 0.072 Uiso 1 1 calc R

loop_
_atom_site_aniso_label
_atom_site_aniso_U_11
_atom_site_aniso_U_22
_atom_site_aniso_U_33
_atom_site_aniso_U_23
_atom_site_aniso_U_13
_atom_site_aniso_U_12
Fe1 0.0161(2) 0.0198(2) 0.0226(3) -0.0046(2) -0.00678(19) -0.00943(19)
P1 0.0161(4) 0.0199(4) 0.0227(4) -0.0047(4) -0.0066(3) -0.0094(3)
P2 0.0156(4) 0.0219(4) 0.0251(5) -0.0040(4) -0.0069(3) -0.0100(3)
C1 0.0186(16) 0.0183(16) 0.0234(17) -0.0010(13) -0.0084(13) -0.0066(13)
C2 0.0243(17) 0.0205(16) 0.0245(17) -0.0015(14) -0.0088(14) -0.0123(14)
C3 0.0237(17) 0.0205(16) 0.0234(17) 0.0029(14) -0.0092(14) -0.0108(14)
C4 0.0247(17) 0.0208(17) 0.0249(17) -0.0008(14) -0.0113(14) -0.0122(14)
C5 0.0210(16) 0.0213(17) 0.0262(18) 0.0019(14) -0.0110(14) -0.0114(14)
C6 0.0281(18) 0.0215(17) 0.033(2) -0.0020(15) -0.0065(15) -0.0092(15)
C7 0.0289(19) 0.0269(18) 0.042(2) -0.0053(16) -0.0112(16) -0.0166(16)
C8 0.0303(19) 0.0325(19) 0.0303(19) -0.0042(16) -0.0047(15) -0.0164(16)
C9 0.042(2) 0.0316(19) 0.0295(19) -0.0052(16) -0.0170(16) -0.0173(17)
C10 0.0236(18) 0.0329(19) 0.038(2) 0.0025(16) -0.0173(16) -0.0132(16)
C11 0.0198(16) 0.0187(16) 0.0281(18) -0.0017(14) -0.0109(14) -0.0097(13)
C12 0.0186(16) 0.0233(17) 0.0256(17) -0.0031(14) -0.0068(13) -0.0115(14)
C13 0.0218(16) 0.0210(16) 0.0234(17) -0.0016(14) -0.0078(13) -0.0131(14)
C14 0.0214(17) 0.0288(18) 0.036(2) -0.0088(16) -0.0084(15) -0.0108(15)
C15 0.035(2) 0.039(2) 0.043(2) -0.0226(18) -0.0061(17) -0.0146(17)
C16 0.040(2) 0.033(2) 0.049(2) -0.0138(19) -0.0194(19) -0.0158(18)
C17 0.0267(19) 0.039(2) 0.046(2) -0.0099(18) -0.0142(17) -0.0184(17)
C18 0.0194(17) 0.0281(18) 0.0349(19) -0.0109(16) -0.0055(14) -0.0107(14)
C19 0.0175(16) 0.0274(18) 0.0232(17) -0.0087(14) -0.0057(13) -0.0114(14)
C20 0.0212(16) 0.0278(18) 0.0248(17) -0.0058(15) -0.0074(14) -0.0133(14)
C21 0.0225(18) 0.035(2) 0.033(2) -0.0149(17) -0.0045(15) -0.0127(16)
C22 0.0244(18) 0.048(2) 0.0277(19) -0.0138(17) -0.0002(15) -0.0210(17)
C23 0.032(2) 0.041(2) 0.032(2) -0.0033(17) -0.0032(16) -0.0271(18)
C24 0.0259(18) 0.0256(18) 0.035(2) -0.0075(16) -0.0093(15) -0.0130(15)
C25 0.0173(16) 0.0203(16) 0.0309(18) -0.0015(14) -0.0111(14) -0.0081(13)
C26 0.0230(17) 0.0278(18) 0.035(2) -0.0032(16) -0.0096(15) -0.0145(15)
C27 0.0256(18) 0.0308(19) 0.040(2) -0.0090(17) -0.0129(16) -0.0141(16)
C28 0.0227(18) 0.0259(19) 0.057(2) -0.0075(18) -0.0158(17) -0.0121(15)
C29 0.0201(17) 0.0304(19) 0.044(2) 0.0016(17) -0.0096(15) -0.0155(15)
C30 0.0219(17) 0.0278(18) 0.0319(19) -0.0029(15) -0.0085(15) -0.0123(15)
C31 0.0191(16) 0.0215(17) 0.0273(18) -0.0022(14) -0.0041(13) -0.0110(14)
C32 0.0225(17) 0.0251(18) 0.034(2) -0.0046(16) -0.0038(15) -0.0115(15)
C33 0.0240(19) 0.030(2) 0.044(2) -0.0018(17) -0.0018(16) -0.0112(16)
C34 0.034(2) 0.029(2) 0.041(2) -0.0149(18) 0.0063(17) -0.0107(17)
C35 0.041(2) 0.037(2) 0.035(2) -0.0114(18) -0.0074(17) -0.0189(18)
C36 0.0254(18) 0.0258(18) 0.0336(19) -0.0053(16) -0.0062(15) -0.0126(15)
C37 0.0168(16) 0.0156(15) 0.0319(19) -0.0038(14) -0.0089(14) -0.0086(13)
C38 0.0175(16) 0.0198(16) 0.0321(19) -0.0040(15) -0.0066(14) -0.0087(13)
C39 0.0229(17) 0.0181(16) 0.0266(18) -0.0057(14) -0.0098(14) -0.0070(14)
C40 0.0265(18) 0.0265(18) 0.0297(18) -0.0084(15) -0.0047(14) -0.0148(15)
C41 0.0289(19) 0.0296(19) 0.0332(19) -0.0098(16) -0.0093(15) -0.0163(16)
C42 0.0249(17) 0.0227(17) 0.0243(17) -0.0059(14) -0.0090(14) -0.0095(14)
C43 0.0236(17) 0.0259(18) 0.0284(18) -0.0047(15) -0.0058(14) -0.0119(15)
C44 0.0197(17) 0.0249(18) 0.0339(19) -0.0083(15) -0.0109(14) -0.0086(14)
C45 0.0291(19) 0.0290(18) 0.031(2) -0.0043(16) -0.0111(15) -0.0148(15)
C46 0.0314(19) 0.033(2) 0.033(2) -0.0050(17) -0.0073(16) -0.0174(16)
C47 0.042(2) 0.037(2) 0.0253(19) -0.0047(16) -0.0071(16) -0.0222(18)
C48 0.040(2) 0.044(2) 0.031(2) -0.0137(18) -0.0058(17) -0.0192(18)
C49 0.038(2) 0.039(2) 0.037(2) -0.0119(18) -0.0132(17) -0.0142(18)
C50 0.047(2) 0.031(2) 0.0225(19) -0.0006(16) -0.0092(17) -0.0178(18)
C51 0.037(2) 0.085(3) 0.039(2) -0.025(2) 0.0010(19) -0.019(2)
C52 0.037(2) 0.084(3) 0.041(2) -0.022(2) -0.0076(19) -0.023(2)
C53 0.048(2) 0.035(2) 0.028(2) -0.0023(18) -0.0112(18) -0.0135(19)
C54 0.060(3) 0.043(2) 0.032(2) -0.009(2) -0.014(2) -0.010(2)
C55 0.062(3) 0.083(4) 0.076(4) -0.017(3) 0.000(3) -0.030(3)
C56 0.062(3) 0.066(3) 0.048(3) -0.008(2) -0.014(2) -0.031(3)
C57 0.075(4) 0.081(4) 0.065(3) -0.011(3) -0.014(3) -0.048(3)
C58 0.077(4) 0.113(5) 0.079(4) -0.015(4) -0.020(3) -0.060(4)
C59 0.059(3) 0.100(4) 0.065(3) -0.026(3) -0.004(3) -0.036(3)
C60 0.070(4) 0.080(4) 0.058(3) -0.014(3) -0.012(3) -0.030(3)
C61 0.067(3) 0.061(3) 0.058(3) -0.010(3) -0.012(3) -0.033(3)

loop_
_atom_type_symbol
_atom_type_description
_atom_type_scat_dispersion_real
_atom_type_scat_dispersion_imag
_atom_type_scat_source
C C 0.0033 0.0016 'International Tables Vol C Tables 4.2.6.8 and 6.1.1.4'
H H 0.0000 0.0000 'International Tables Vol C Tables 4.2.6.8 and 6.1.1.4'
P P 0.1023 0.0942 'International Tables Vol C Tables 4.2.6.8 and 6.1.1.4'
Fe Fe 0.3463 0.8444 'International Tables Vol C Tables 4.2.6.8 and 6.1.1.4'

loop_
_geom_angle_atom_site_label_1
_geom_angle_atom_site_label_2
_geom_angle_atom_site_label_3
_geom_angle
C37 Fe1 C2 94.95(12)
C37 Fe1 C1 87.30(12)
C2 Fe1 C1 39.67(11)
C37 Fe1 C5 116.68(12)
C2 Fe1 C5 65.97(11)
C1 Fe1 C5 39.01(10)
C37 Fe1 C3 132.27(11)
C2 Fe1 C3 39.46(11)
C1 Fe1 C3 65.84(12)
C5 Fe1 C3 65.33(11)
C37 Fe1 C4 152.86(12)
C2 Fe1 C4 66.13(11)
C1 Fe1 C4 65.67(11)
C5 Fe1 C4 38.90(11)
C3 Fe1 C4 39.07(10)
C37 Fe1 P2 82.86(9)
C2 Fe1 P2 108.40(8)
C1 Fe1 P2 145.56(8)
C5 Fe1 P2 159.50(9)
C3 Fe1 P2 97.42(9)
C4 Fe1 P2 120.62(9)
C37 Fe1 P1 86.65(9)
C2 Fe1 P1 165.31(8)
C1 Fe1 P1 126.08(8)
C5 Fe1 P1 100.27(8)
C3 Fe1 P1 141.08(8)
C4 Fe1 P1 106.87(8)
P2 Fe1 P1 86.29(3)
C19 P1 C13 99.82(13)
C19 P1 C11 103.90(14)
C13 P1 C11 101.30(13)
C19 P1 Fe1 118.09(10)
C13 P1 Fe1 121.70(10)
C11 P1 Fe1 109.52(9)
C25 P2 C12 104.80(13)
C25 P2 C31 100.60(13)
C12 P2 C31 101.18(14)
C25 P2 Fe1 117.83(10)
C12 P2 Fe1 107.16(10)
C31 P2 Fe1 122.89(10)
C5 C1 C2 107.5(3)
C5 C1 C6 127.6(3)
C2 C1 C6 124.7(2)
C5 C1 Fe1 70.68(17)
C2 C1 Fe1 69.16(16)
C6 C1 Fe1 129.0(2)
C3 C2 C1 107.9(2)
C3 C2 C7 128.2(3)
C1 C2 C7 123.8(3)
C3 C2 Fe1 71.59(17)
C1 C2 Fe1 71.17(17)
C7 C2 Fe1 126.4(2)
C4 C3 C2 108.0(3)
C4 C3 C8 125.0(3)
C2 C3 C8 126.1(3)
C4 C3 Fe1 70.66(17)
C2 C3 Fe1 68.95(17)
C8 C3 Fe1 134.4(2)
C5 C4 C3 107.7(2)
C5 C4 C9 125.0(3)
C3 C4 C9 126.4(3)
C5 C4 Fe1 70.22(17)
C3 C4 Fe1 70.27(17)
C9 C4 Fe1 133.4(2)
C1 C5 C4 108.8(2)
C1 C5 C10 125.7(3)
C4 C5 C10 124.6(3)
C1 C5 Fe1 70.30(16)
C4 C5 Fe1 70.87(16)
C10 C5 Fe1 133.1(2)
C1 C6 H6A 109.5
C1 C6 H6B 109.5
H6A C6 H6B 109.5
C1 C6 H6C 109.5
H6A C6 H6C 109.5
H6B C6 H6C 109.5
C2 C7 H7A 109.5
C2 C7 H7B 109.5
H7A C7 H7B 109.5
C2 C7 H7C 109.5
H7A C7 H7C 109.5
H7B C7 H7C 109.5
C3 C8 H8A 109.5
C3 C8 H8B 109.5
H8A C8 H8B 109.5
C3 C8 H8C 109.5
H8A C8 H8C 109.5
H8B C8 H8C 109.5
C4 C9 H9A 109.5
C4 C9 H9B 109.5
H9A C9 H9B 109.5
C4 C9 H9C 109.5
H9A C9 H9C 109.5
H9B C9 H9C 109.5
C5 C10 H10A 109.5
C5 C10 H10B 109.5
H10A C10 H10B 109.5
C5 C10 H10C 109.5
H10A C10 H10C 109.5
H10B C10 H10C 109.5
C12 C11 P1 110.4(2)
C12 C11 H11A 109.6
P1 C11 H11A 109.6
C12 C11 H11B 109.6
P1 C11 H11B 109.6
H11A C11 H11B 108.1
C11 C12 P2 107.3(2)
C11 C12 H12A 110.3
P2 C12 H12A 110.3
C11 C12 H12B 110.3
P2 C12 H12B 110.3
H12A C12 H12B 108.5
C18 C13 C14 118.1(3)
C18 C13 P1 120.9(2)
C14 C13 P1 120.9(2)
C15 C14 C13 121.1(3)
C15 C14 H14 119.5
C13 C14 H14 119.5
C16 C15 C14 120.1(3)
C16 C15 H15 120.0
C14 C15 H15 120.0
C15 C16 C17 119.8(3)
C15 C16 H16 120.1
C17 C16 H16 120.1
C16 C17 C18 120.5(3)
C16 C17 H17 119.7
C18 C17 H17 119.7
C13 C18 C17 120.5(3)
C13 C18 H18 119.8
C17 C18 H18 119.8
C20 C19 C24 118.2(3)
C20 C19 P1 120.3(2)
C24 C19 P1 121.6(2)
C19 C20 C21 120.8(3)
C19 C20 H20 119.6
C21 C20 H20 119.6
C22 C21 C20 120.4(3)
C22 C21 H21 119.8
C20 C21 H21 119.8
C21 C22 C23 119.6(3)
C21 C22 H22 120.2
C23 C22 H22 120.2
C22 C23 C24 119.8(3)
C22 C23 H23 120.1
C24 C23 H23 120.1
C23 C24 C19 121.1(3)
C23 C24 H24 119.4
C19 C24 H24 119.4
C30 C25 C26 118.2(3)
C30 C25 P2 120.1(2)
C26 C25 P2 121.5(2)
C27 C26 C25 120.3(3)
C27 C26 H26 119.8
C25 C26 H26 119.8
C28 C27 C26 120.5(3)
C28 C27 H27 119.7
C26 C27 H27 119.7
C27 C28 C29 120.2(3)
C27 C28 H28 119.9
C29 C28 H28 119.9
C28 C29 C30 119.3(3)
C28 C29 H29 120.4
C30 C29 H29 120.4
C29 C30 C25 121.4(3)
C29 C30 H30 119.3
C25 C30 H30 119.3
C32 C31 C36 118.1(3)
C32 C31 P2 122.2(2)
C36 C31 P2 119.7(2)
C33 C32 C31 120.7(3)
C33 C32 H32 119.6
C31 C32 H32 119.6
C32 C33 C34 120.8(3)
C32 C33 H33 119.6
C34 C33 H33 119.6
C35 C34 C33 119.2(3)
C35 C34 H34 120.4
C33 C34 H34 120.4
C34 C35 C36 119.8(3)
C34 C35 H35 120.1
C36 C35 H35 120.1
C35 C36 C31 121.4(3)
C35 C36 H36 119.3
C31 C36 H36 119.3
C38 C37 Fe1 179.4(3)
C37 C38 C39 175.1(3)
C44 C39 C40 116.9(3)
C44 C39 C38 121.5(2)
C40 C39 C38 121.5(3)
C41 C40 C39 121.2(3)
C41 C40 H40 119.4
C39 C40 H40 119.4
C40 C41 C42 121.3(3)
C40 C41 H41 119.4
C42 C41 H41 119.4
C41 C42 C43 118.2(3)
C41 C42 C45 121.4(3)
C43 C42 C45 120.4(3)
C44 C43 C42 120.7(3)
C44 C43 H43 119.6
C42 C43 H43 119.6
C43 C44 C39 121.7(3)
C43 C44 H44 119.1
C39 C44 H44 119.1
C46 C45 C42 177.6(4)
C45 C46 C47 175.9(4)
C52 C47 C48 118.4(3)
C52 C47 C46 120.5(3)
C48 C47 C46 121.0(3)
C49 C48 C47 120.7(3)
C49 C48 H48 119.7
C47 C48 H48 119.7
C50 C49 C48 121.2(3)
C50 C49 H49 119.4
C48 C49 H49 119.4
C49 C50 C51 118.1(3)
C49 C50 C53 120.8(3)
C51 C50 C53 121.0(3)
C52 C51 C50 120.4(4)
C52 C51 H51 119.8
C50 C51 H51 119.8
C47 C52 C51 121.0(4)
C47 C52 H52 119.5
C51 C52 H52 119.5
C54 C53 C50 178.0(4)
C53 C54 H54 180.0
C56 C55 H55A 109.5
C56 C55 H55B 109.5
H55A C55 H55B 109.5
C56 C55 H55C 109.5
H55A C55 H55C 109.5
H55B C55 H55C 109.5
C61 C56 C57 118.4(5)
C61 C56 C55 120.2(4)
C57 C56 C55 121.4(4)
C58 C57 C56 121.2(5)
C58 C57 H57 119.4
C56 C57 H57 119.4
C57 C58 C59 119.9(5)
C57 C58 H58 120.0
C59 C58 H58 120.0
C60 C59 C58 119.3(5)
C60 C59 H59 120.3
C58 C59 H59 120.3
C59 C60 C61 119.7(5)
C59 C60 H60 120.1
C61 C60 H60 120.1
C56 C61 C60 121.4(5)
C56 C61 H61 119.3
C60 C61 H61 119.3

loop_
_geom_bond_atom_site_label_1
_geom_bond_atom_site_label_2
_geom_bond_distance
Fe1 C37 1.893(3)
Fe1 C2 2.097(3)
Fe1 C1 2.123(3)
Fe1 C5 2.128(3)
Fe1 C3 2.132(3)
Fe1 C4 2.137(3)
Fe1 P2 2.1757(9)
Fe1 P1 2.1909(9)
P1 C19 1.849(3)
P1 C13 1.854(3)
P1 C11 1.860(3)
P2 C25 1.837(3)
P2 C12 1.839(3)
P2 C31 1.847(3)
C1 C5 1.420(4)
C1 C2 1.432(4)
C1 C6 1.505(4)
C2 C3 1.428(4)
C2 C7 1.511(4)
C3 C4 1.427(4)
C3 C8 1.508(4)
C4 C5 1.420(4)
C4 C9 1.513(4)
C5 C10 1.514(4)
C6 H6A 0.9800
C6 H6B 0.9800
C6 H6C 0.9800
C7 H7A 0.9800
C7 H7B 0.9800
C7 H7C 0.9800
C8 H8A 0.9800
C8 H8B 0.9800
C8 H8C 0.9800
C9 H9A 0.9800
C9 H9B 0.9800
C9 H9C 0.9800
C10 H10A 0.9800
C10 H10B 0.9800
C10 H10C 0.9800
C11 C12 1.532(4)
C11 H11A 0.9900
C11 H11B 0.9900
C12 H12A 0.9900
C12 H12B 0.9900
C13 C18 1.392(4)
C13 C14 1.392(4)
C14 C15 1.392(4)
C14 H14 0.9500
C15 C16 1.374(5)
C15 H15 0.9500
C16 C17 1.374(5)
C16 H16 0.9500
C17 C18 1.395(4)
C17 H17 0.9500
C18 H18 0.9500
C19 C20 1.390(4)
C19 C24 1.396(4)
C20 C21 1.389(4)
C20 H20 0.9500
C21 C22 1.380(5)
C21 H21 0.9500
C22 C23 1.388(5)
C22 H22 0.9500
C23 C24 1.388(4)
C23 H23 0.9500
C24 H24 0.9500
C25 C30 1.395(4)
C25 C26 1.399(4)
C26 C27 1.390(4)
C26 H26 0.9500
C27 C28 1.378(5)
C27 H27 0.9500
C28 C29 1.386(5)
C28 H28 0.9500
C29 C30 1.392(4)
C29 H29 0.9500
C30 H30 0.9500
C31 C32 1.390(4)
C31 C36 1.398(4)
C32 C33 1.374(4)
C32 H32 0.9500
C33 C34 1.395(5)
C33 H33 0.9500
C34 C35 1.382(5)
C34 H34 0.9500
C35 C36 1.386(4)
C35 H35 0.9500
C36 H36 0.9500
C37 C38 1.226(4)
C38 C39 1.436(4)
C39 C44 1.404(4)
C39 C40 1.420(4)
C40 C41 1.373(4)
C40 H40 0.9500
C41 C42 1.392(4)
C41 H41 0.9500
C42 C43 1.408(4)
C42 C45 1.438(4)
C43 C44 1.375(4)
C43 H43 0.9500
C44 H44 0.9500
C45 C46 1.202(4)
C46 C47 1.447(4)
C47 C52 1.377(5)
C47 C48 1.388(5)
C48 C49 1.380(4)
C48 H48 0.9500
C49 C50 1.377(5)
C49 H49 0.9500
C50 C51 1.396(5)
C50 C53 1.445(5)
C51 C52 1.386(5)
C51 H51 0.9500
C52 H52 0.9500
C53 C54 1.180(5)
C54 H54 0.9500
C55 C56 1.490(6)
C55 H55A 0.9800
C55 H55B 0.9800
C55 H55C 0.9800
C56 C61 1.361(6)
C56 C57 1.393(6)
C57 C58 1.376(7)
C57 H57 0.9500
C58 C59 1.399(7)
C58 H58 0.9500
C59 C60 1.370(6)
C59 H59 0.9500
C60 C61 1.407(6)
C60 H60 0.9500
C61 H61 0.9500

loop_
_geom_torsion_atom_site_label_1
_geom_torsion_atom_site_label_2
_geom_torsion_atom_site_label_3
_geom_torsion_atom_site_label_4
_geom_torsion
C37 Fe1 P1 C19 -44.17(14)
C2 Fe1 P1 C19 52.6(4)
C1 Fe1 P1 C19 40.02(15)
C5 Fe1 P1 C19 72.35(13)
C3 Fe1 P1 C19 135.55(17)
C4 Fe1 P1 C19 111.86(14)
P2 Fe1 P1 C19 -127.22(11)
C37 Fe1 P1 C13 -168.00(14)
C2 Fe1 P1 C13 -71.3(4)
C1 Fe1 P1 C13 -83.81(15)
C5 Fe1 P1 C13 -51.48(15)
C3 Fe1 P1 C13 11.72(19)
C4 Fe1 P1 C13 -11.97(15)
P2 Fe1 P1 C13 108.94(12)
C37 Fe1 P1 C11 74.40(14)
C2 Fe1 P1 C11 171.1(4)
C1 Fe1 P1 C11 158.59(14)
C5 Fe1 P1 C11 -169.08(13)
C3 Fe1 P1 C11 -105.89(17)
C4 Fe1 P1 C11 -129.57(14)
P2 Fe1 P1 C11 -8.66(11)
C37 Fe1 P2 C25 59.81(15)
C2 Fe1 P2 C25 -33.06(15)
C1 Fe1 P2 C25 -14.7(2)
C5 Fe1 P2 C25 -103.4(3)
C3 Fe1 P2 C25 -72.06(14)
C4 Fe1 P2 C25 -105.68(15)
P1 Fe1 P2 C25 146.88(12)
C37 Fe1 P2 C12 -57.92(13)
C2 Fe1 P2 C12 -150.79(13)
C1 Fe1 P2 C12 -132.45(17)
C5 Fe1 P2 C12 138.8(2)
C3 Fe1 P2 C12 170.22(12)
C4 Fe1 P2 C12 136.59(13)
P1 Fe1 P2 C12 29.16(10)
C37 Fe1 P2 C31 -174.11(14)
C2 Fe1 P2 C31 93.03(15)
C1 Fe1 P2 C31 111.36(19)
C5 Fe1 P2 C31 22.7(3)
C3 Fe1 P2 C31 54.03(14)
C4 Fe1 P2 C31 20.41(15)
P1 Fe1 P2 C31 -87.03(12)
C37 Fe1 C1 C5 140.57(19)
C2 Fe1 C1 C5 -118.3(2)
C3 Fe1 C1 C5 -80.03(19)
C4 Fe1 C1 C5 -37.00(17)
P2 Fe1 C1 C5 -146.22(15)
P1 Fe1 C1 C5 56.7(2)
C37 Fe1 C1 C2 -101.09(17)
C5 Fe1 C1 C2 118.3(2)
C3 Fe1 C1 C2 38.31(16)
C4 Fe1 C1 C2 81.34(18)
P2 Fe1 C1 C2 -27.9(2)
P1 Fe1 C1 C2 175.05(13)
C37 Fe1 C1 C6 17.3(3)
C2 Fe1 C1 C6 118.4(3)
C5 Fe1 C1 C6 -123.2(3)
C3 Fe1 C1 C6 156.7(3)
C4 Fe1 C1 C6 -160.2(3)
P2 Fe1 C1 C6 90.5(3)
P1 Fe1 C1 C6 -66.5(3)
C5 C1 C2 C3 -2.0(3)
C6 C1 C2 C3 173.7(3)
Fe1 C1 C2 C3 -62.6(2)
C5 C1 C2 C7 -177.7(3)
C6 C1 C2 C7 -2.0(5)
Fe1 C1 C2 C7 121.7(3)
C5 C1 C2 Fe1 60.6(2)
C6 C1 C2 Fe1 -123.7(3)
C37 Fe1 C2 C3 -163.16(18)
C1 Fe1 C2 C3 117.1(2)
C5 Fe1 C2 C3 79.78(18)
C4 Fe1 C2 C3 37.04(17)
P2 Fe1 C2 C3 -79.05(16)
P1 Fe1 C2 C3 101.2(4)
C37 Fe1 C2 C1 79.71(17)
C5 Fe1 C2 C1 -37.35(16)
C3 Fe1 C2 C1 -117.1(2)
C4 Fe1 C2 C1 -80.09(17)
P2 Fe1 C2 C1 163.82(14)
P1 Fe1 C2 C1 -16.0(4)
C37 Fe1 C2 C7 -38.8(3)
C1 Fe1 C2 C7 -118.5(3)
C5 Fe1 C2 C7 -155.9(3)
C3 Fe1 C2 C7 124.3(3)
C4 Fe1 C2 C7 161.4(3)
P2 Fe1 C2 C7 45.3(3)
P1 Fe1 C2 C7 -134.5(3)
C1 C2 C3 C4 2.2(3)
C7 C2 C3 C4 177.6(3)
Fe1 C2 C3 C4 -60.1(2)
C1 C2 C3 C8 -167.4(3)
C7 C2 C3 C8 8.1(5)
Fe1 C2 C3 C8 130.3(3)
C1 C2 C3 Fe1 62.3(2)
C7 C2 C3 Fe1 -122.2(3)
C37 Fe1 C3 C4 142.03(18)
C2 Fe1 C3 C4 119.1(2)
C1 Fe1 C3 C4 80.57(18)
C5 Fe1 C3 C4 37.54(17)
P2 Fe1 C3 C4 -130.88(16)
P1 Fe1 C3 C4 -37.6(2)
C37 Fe1 C3 C2 23.0(2)
C1 Fe1 C3 C2 -38.51(16)
C5 Fe1 C3 C2 -81.54(18)
C4 Fe1 C3 C2 -119.1(2)
P2 Fe1 C3 C2 110.04(16)
P1 Fe1 C3 C2 -156.67(13)
C37 Fe1 C3 C8 -97.4(3)
C2 Fe1 C3 C8 -120.4(4)
C1 Fe1 C3 C8 -158.9(3)
C5 Fe1 C3 C8 158.1(3)
C4 Fe1 C3 C8 120.5(4)
P2 Fe1 C3 C8 -10.4(3)
P1 Fe1 C3 C8 82.9(3)
C2 C3 C4 C5 -1.5(3)
C8 C3 C4 C5 168.2(3)
Fe1 C3 C4 C5 -60.6(2)
C2 C3 C4 C9 -171.0(3)
C8 C3 C4 C9 -1.3(5)
Fe1 C3 C4 C9 130.0(3)
C2 C3 C4 Fe1 59.0(2)
C8 C3 C4 Fe1 -131.3(3)
C37 Fe1 C4 C5 31.8(3)
C2 Fe1 C4 C5 80.75(18)
C1 Fe1 C4 C5 37.10(16)
C3 Fe1 C4 C5 118.1(2)
P2 Fe1 C4 C5 178.75(13)
P1 Fe1 C4 C5 -85.46(16)
C37 Fe1 C4 C3 -86.4(3)
C2 Fe1 C4 C3 -37.40(17)
C1 Fe1 C4 C3 -81.04(18)
C5 Fe1 C4 C3 -118.1(2)
P2 Fe1 C4 C3 60.60(18)
P1 Fe1 C4 C3 156.39(16)
C37 Fe1 C4 C9 151.8(3)
C2 Fe1 C4 C9 -159.3(3)
C1 Fe1 C4 C9 157.1(3)
C5 Fe1 C4 C9 120.0(4)
C3 Fe1 C4 C9 -121.9(4)
P2 Fe1 C4 C9 -61.3(3)
P1 Fe1 C4 C9 34.5(3)
C2 C1 C5 C4 1.1(3)
C6 C1 C5 C4 -174.5(3)
Fe1 C1 C5 C4 60.7(2)
C2 C1 C5 C10 170.9(3)
C6 C1 C5 C10 -4.7(5)
Fe1 C1 C5 C10 -129.5(3)
C2 C1 C5 Fe1 -59.6(2)
C6 C1 C5 Fe1 124.8(3)
C3 C4 C5 C1 0.3(3)
C9 C4 C5 C1 169.9(3)
Fe1 C4 C5 C1 -60.3(2)
C3 C4 C5 C10 -169.7(3)
C9 C4 C5 C10 0.0(5)
Fe1 C4 C5 C10 129.7(3)
C3 C4 C5 Fe1 60.6(2)
C9 C4 C5 Fe1 -129.8(3)
C37 Fe1 C5 C1 -45.2(2)
C2 Fe1 C5 C1 37.97(17)
C3 Fe1 C5 C1 81.46(19)
C4 Fe1 C5 C1 119.2(2)
P2 Fe1 C5 C1 116.1(2)
P1 Fe1 C5 C1 -136.64(16)
C37 Fe1 C5 C4 -164.40(16)
C2 Fe1 C5 C4 -81.20(18)
C1 Fe1 C5 C4 -119.2(2)
C3 Fe1 C5 C4 -37.70(16)
P2 Fe1 C5 C4 -3.1(3)
P1 Fe1 C5 C4 104.19(15)
C37 Fe1 C5 C10 75.7(3)
C2 Fe1 C5 C10 158.9(3)
C1 Fe1 C5 C10 120.9(4)
C3 Fe1 C5 C10 -157.6(3)
C4 Fe1 C5 C10 -119.9(4)
P2 Fe1 C5 C10 -123.0(3)
P1 Fe1 C5 C10 -15.7(3)
C19 P1 C11 C12 108.7(2)
C13 P1 C11 C12 -148.1(2)
Fe1 P1 C11 C12 -18.4(2)
P1 C11 C12 P2 40.7(3)
C25 P2 C12 C11 -173.6(2)
C31 P2 C12 C11 82.1(2)
Fe1 P2 C12 C11 -47.7(2)
C19 P1 C13 C18 -31.7(3)
C11 P1 C13 C18 -138.2(3)
Fe1 P1 C13 C18 100.2(3)
C19 P1 C13 C14 152.9(3)
C11 P1 C13 C14 46.5(3)
Fe1 P1 C13 C14 -75.1(3)
C18 C13 C14 C15 -0.9(5)
P1 C13 C14 C15 174.6(3)
C13 C14 C15 C16 0.3(5)
C14 C15 C16 C17 0.0(6)
C15 C16 C17 C18 0.1(6)
C14 C13 C18 C17 1.0(5)
P1 C13 C18 C17 -174.4(3)
C16 C17 C18 C13 -0.7(5)
C13 P1 C19 C20 117.7(2)
C11 P1 C19 C20 -138.0(2)
Fe1 P1 C19 C20 -16.5(3)
C13 P1 C19 C24 -60.3(3)
C11 P1 C19 C24 44.1(3)
Fe1 P1 C19 C24 165.54(19)
C24 C19 C20 C21 0.3(4)
P1 C19 C20 C21 -177.8(2)
C19 C20 C21 C22 -2.0(4)
C20 C21 C22 C23 1.9(4)
C21 C22 C23 C24 0.0(5)
C22 C23 C24 C19 -1.7(5)
C20 C19 C24 C23 1.6(4)
P1 C19 C24 C23 179.6(2)
C12 P2 C25 C30 -149.5(3)
C31 P2 C25 C30 -44.8(3)
Fe1 P2 C25 C30 91.5(3)
C12 P2 C25 C26 34.9(3)
C31 P2 C25 C26 139.6(3)
Fe1 P2 C25 C26 -84.1(3)
C30 C25 C26 C27 1.2(5)
P2 C25 C26 C27 176.9(2)
C25 C26 C27 C28 -1.8(5)
C26 C27 C28 C29 0.9(5)
C27 C28 C29 C30 0.6(5)
C28 C29 C30 C25 -1.2(5)
C26 C25 C30 C29 0.3(5)
P2 C25 C30 C29 -175.5(2)
C25 P2 C31 C32 -38.2(3)
C12 P2 C31 C32 69.4(3)
Fe1 P2 C31 C32 -171.6(2)
C25 P2 C31 C36 143.6(3)
C12 P2 C31 C36 -108.9(3)
Fe1 P2 C31 C36 10.2(3)
C36 C31 C32 C33 -1.4(5)
P2 C31 C32 C33 -179.6(2)
C31 C32 C33 C34 1.7(5)
C32 C33 C34 C35 -0.7(5)
C33 C34 C35 C36 -0.8(5)
C34 C35 C36 C31 1.1(5)
C32 C31 C36 C35 -0.1(5)
P2 C31 C36 C35 178.3(2)
C2 Fe1 C37 C38 -12(24)
C1 Fe1 C37 C38 27(24)
C5 Fe1 C37 C38 53(24)
C3 Fe1 C37 C38 -27(24)
C4 Fe1 C37 C38 32(24)
P2 Fe1 C37 C38 -120(24)
P1 Fe1 C37 C38 153(24)
Fe1 C37 C38 C39 172(100)
C37 C38 C39 C44 69(4)
C37 C38 C39 C40 -108(3)
C44 C39 C40 C41 -1.3(5)
C38 C39 C40 C41 175.7(3)
C39 C40 C41 C42 0.9(5)
C40 C41 C42 C43 -0.2(5)
C40 C41 C42 C45 177.5(3)
C41 C42 C43 C44 -0.2(5)
C45 C42 C43 C44 -177.9(3)
C42 C43 C44 C39 -0.2(5)
C40 C39 C44 C43 0.9(5)
C38 C39 C44 C43 -176.1(3)
C41 C42 C45 C46 -55(8)
C43 C42 C45 C46 123(8)
C42 C45 C46 C47 -10(12)
C45 C46 C47 C52 -75(5)
C45 C46 C47 C48 102(5)
C52 C47 C48 C49 0.5(6)
C46 C47 C48 C49 -176.5(3)
C47 C48 C49 C50 1.6(6)
C48 C49 C50 C51 -3.3(6)
C48 C49 C50 C53 176.8(3)
C49 C50 C51 C52 2.9(6)
C53 C50 C51 C52 -177.2(4)
C48 C47 C52 C51 -0.8(6)
C46 C47 C52 C51 176.1(4)
C50 C51 C52 C47 -0.9(7)
C49 C50 C53 C54 2(12)
C51 C50 C53 C54 -178(100)
C61 C56 C57 C58 0.3(7)
C55 C56 C57 C58 -178.8(5)
C56 C57 C58 C59 0.7(8)
C57 C58 C59 C60 -1.4(8)
C58 C59 C60 C61 1.0(7)
C57 C56 C61 C60 -0.7(7)
C55 C56 C61 C60 178.5(4)
C59 C60 C61 C56 0.0(7)
